data_4030841
loop_
_publ_author_name
'Lutar, K.'
'Zemva, B.'
'Borrmann, H.'

_publ_section_title
;
 Novel type of oxonium salts H3OM(AsF6)3 (M = Co, Ni): syntheses,
 structures and some properties
;
_journal_name_full 'European Journal of Solid State and Inorganic Chemistry'
_journal_page_first 957
_journal_page_last 969
_journal_volume 33
_journal_year 1996
_chemical_formula_sum 'As3 Co F18 H3 O'
_chemical_formula_weight 644.71
_space_group_IT_number 14
_symmetry_cell_setting monoclinic
_symmetry_Int_Tables_number 14
_symmetry_space_group_name_Hall '-P 2ybc'
_symmetry_space_group_name_H-M 'P 1 21/c 1'
_cell_angle_alpha 90
_cell_angle_beta 90.036(9)
_cell_angle_gamma 90
_cell_formula_units_Z 8
_cell_length_a 10.326(1)
_cell_length_b 13.702(2)
_cell_length_c 18.671(2)
_cell_volume 2641.7(5)
_diffrn_ambient_temperature 90
_diffrn_radiation_probe x-ray
_diffrn_radiation_type MoK\a
_diffrn_radiation_wavelength 0.71069
_exptl_absorpt_coefficient_mu 8.974
_exptl_crystal_density_diffrn 3.242
_exptl_crystal_F_000 2392
_refine_ls_goodness_of_fit_ref 1.430
_refine_ls_number_parameters 420
_refine_ls_number_reflns 9215
_refine_ls_R_factor_gt 0.045
_refine_ls_wR_factor_gt 0.0114
_cod_data_source_file EJSSIC-1996-33-957-959-2.cif
_cod_data_source_block H3OCo(AsF6)3-90K
_cod_original_sg_symbol_H-M 'P 21/c'
_cod_original_formula_sum 'H3 As3 Co F18 O'
_cod_database_code 4030841

loop_
_symmetry_equiv_pos_site_id
_symmetry_equiv_pos_as_xyz
1 x,y,z
2 -x,1/2+y,1/2-z
3 -x,-y,-z
4 x,1/2-y,1/2+z

loop_
_atom_site_label
_atom_site_type_symbol
_atom_site_thermal_displace_type
_atom_site_fract_x
_atom_site_fract_y
_atom_site_fract_z
_atom_site_occupancy
_atom_site_U_iso_or_equiv
As1 As Uiso 0.19682(5) 0.03740(4) 0.40167(3) 1.000 0.0145(1)
As2 As Uiso 0.70064(6) 0.05074(4) 0.34577(3) 1.000 0.0142(1)
As3 As Uiso -0.01962(6) -0.26699(4) 0.31097(3) 1.000 0.0148(1)
As4 As Uiso 0.78592(5) -0.07607(4) 0.09858(3) 1.000 0.0154(1)
As5 As Uiso 0.46668(6) -0.24916(4) 0.44967(3) 1.000 0.0152(1)
As6 As Uiso 0.30056(6) -0.04940(4) 0.15617(3) 1.000 0.0150(1)
Co1 Co Uiso -0.00566(7) -0.01795(5) 0.24783(4) 1.000 0.0135(1)
Co2 Co Uiso 0.50000 0.00000 0.00000 1.000 0.0135(2)
Co3 Co Uiso 0.50000 0.00000 0.50000 1.000 0.0136(2)
F11 F Uiso 0.1129(4) -0.0541(3) 0.4414(2) 1.000 0.0284(9)
F12 F Uiso 0.2784(4) -0.0455(3) 0.3528(2) 1.000 0.0256(8)
F13 F Uiso 0.2805(4) 0.1300(3) 0.3627(2) 1.000 0.0265(8)
F14 F Uiso 0.1117(4) 0.1202(3) 0.4514(2) 1.000 0.0242(8)
F15 F Uiso 0.3151(4) 0.0308(3) 0.4702(2) 1.000 0.0224(7)
F16 F Uiso 0.0778(4) 0.0481(3) 0.3335(2) 1.000 0.0211(7)
F21 F Uiso 0.7508(5) -0.0540(3) 0.3847(3) 1.000 0.0346(11)
F22 F Uiso 0.5951(5) -0.0100(4) 0.2932(3) 1.000 0.0363(11)
F23 F Uiso 0.6501(4) 0.1587(3) 0.3067(2) 1.000 0.0298(9)
F24 F Uiso 0.8043(4) 0.1163(4) 0.3981(2) 1.000 0.0302(9)
F25 F Uiso 0.5780(3) 0.0653(3) 0.4109(2) 1.000 0.0190(7)
F26 F Uiso 0.8227(3) 0.0409(3) 0.2796(2) 1.000 0.0193(7)
F31 F Uiso 0.1288(4) -0.2622(3) 0.3476(3) 1.000 0.0329(10)
F32 F Uiso 0.0423(5) -0.2670(3) 0.2272(2) 1.000 0.0306(10)
F33 F Uiso -0.1729(4) -0.2721(3) 0.2779(3) 1.000 0.0286(9)
F34 F Uiso -0.0817(5) -0.2677(3) 0.3963(2) 1.000 0.0251(8)
F35 F Uiso -0.0260(4) -0.1379(2) 0.3118(2) 1.000 0.0209(7)
F36 F Uiso -0.0139(4) -0.3961(2) 0.3136(2) 1.000 0.0208(7)
F41 F Uiso 0.6822(5) -0.1485(4) 0.1477(2) 1.000 0.0308(9)
F42 F Uiso 0.7234(5) 0.0223(3) 0.1408(2) 1.000 0.0310(10)
F43 F Uiso 0.8875(5) -0.0056(4) 0.0518(3) 1.000 0.0427(13)
F44 F Uiso 0.8425(5) -0.1782(4) 0.0589(3) 1.000 0.0347(11)
F45 F Uiso 0.9036(4) -0.0903(3) 0.1677(2) 1.000 0.0243(8)
F46 F Uiso 0.6664(4) -0.0668(3) 0.0307(2) 1.000 0.0182(7)
F51 F Uiso 0.6151(4) -0.2821(3) 0.4204(2) 1.000 0.0271(8)
F52 F Uiso 0.4057(4) -0.2538(3) 0.3660(2) 1.000 0.0222(7)
F53 F Uiso 0.3143(4) -0.2152(3) 0.4799(2) 1.000 0.0235(7)
F54 F Uiso 0.5208(5) -0.2437(3) 0.5355(2) 1.000 0.0243(8)
F55 F Uiso 0.5016(4) -0.1232(3) 0.4397(2) 1.000 0.0220(7)
F56 F Uiso 0.4220(4) -0.3731(3) 0.4640(2) 1.000 0.0241(7)
F61 F Uiso 0.2625(4) -0.1475(3) 0.1052(2) 1.000 0.0302(9)
F62 F Uiso 0.3953(4) -0.1204(3) 0.2092(2) 1.000 0.0229(7)
F63 F Uiso 0.3407(4) 0.0502(3) 0.2087(2) 1.000 0.0267(8)
F64 F Uiso 0.2085(4) 0.0245(3) 0.1044(2) 1.000 0.0293(9)
F65 F Uiso 0.1669(4) -0.0719(3) 0.2130(2) 1.000 0.0209(7)
F66 F Uiso 0.4370(4) -0.0238(3) 0.1009(2) 1.000 0.0240(7)
O1 O Uiso 0.0737(5) -0.2480(4) 0.5102(3) 1.000 0.0240(9)
O2 O Uiso 0.5723(5) -0.2705(4) 0.2413(3) 1.000 0.0233(9)

loop_
_atom_type_symbol
_atom_type_description
_atom_type_scat_dispersion_real
_atom_type_scat_dispersion_imag
_atom_type_scat_source
As As 0.0499 2.0058 ' International Tables Vol C Tables 4.2.6.8 and 6.1.1.4'
Co Co 0.3494 0.9721 ' International Tables Vol C Tables 4.2.6.8 and 6.1.1.4'
F F 0.0171 0.0103 ' International Tables Vol C Tables 4.2.6.8 and 6.1.1.4'
O O 0.0106 0.0060 ' International Tables Vol C Tables 4.2.6.8 and 6.1.1.4'

loop_
_geom_angle_atom_site_label_1
_geom_angle_atom_site_label_2
_geom_angle_atom_site_label_3
_geom_angle
_geom_angle_site_symmetry_1
_geom_angle_site_symmetry_3
_geom_angle_publ_flag
F11 As1 F12 89.7(2) . . yes
F11 As1 F13 179.31(19) . . yes
F11 As1 F14 89.43(19) . . yes
F11 As1 F15 89.92(19) . . yes
F11 As1 F16 91.20(19) . . yes
F12 As1 F13 90.97(19) . . yes
F12 As1 F14 179.0(2) . . yes
F12 As1 F15 90.69(19) . . yes
F12 As1 F16 90.78(19) . . yes
F13 As1 F14 89.93(19) . . yes
F13 As1 F15 89.82(19) . . yes
F13 As1 F16 89.04(19) . . yes
F14 As1 F15 89.77(19) . . yes
F14 As1 F16 88.78(19) . . yes
F15 As1 F16 178.16(19) . . yes
F21 As2 F22 91.7(3) . . yes
F21 As2 F23 179.4(2) . . yes
F21 As2 F24 90.5(2) . . yes
F21 As2 F25 91.1(2) . . yes
F21 As2 F26 91.0(2) . . yes
F22 As2 F23 89.0(2) . . yes
F22 As2 F24 177.8(3) . . yes
F22 As2 F25 89.6(2) . . yes
F22 As2 F26 90.9(2) . . yes
F23 As2 F24 88.9(2) . . yes
F23 As2 F25 88.71(19) . . yes
F23 As2 F26 89.17(19) . . yes
F24 As2 F25 89.78(18) . . yes
F24 As2 F26 89.60(18) . . yes
F25 As2 F26 177.81(19) . . yes
F31 As3 F32 91.8(3) . . yes
F31 As3 F33 177.3(3) . . yes
F31 As3 F34 87.9(2) . . yes
F31 As3 F35 89.50(19) . . yes
F31 As3 F36 89.85(19) . . yes
F32 As3 F33 91.0(3) . . yes
F32 As3 F34 179.5(2) . . yes
F32 As3 F35 91.28(19) . . yes
F32 As3 F36 90.74(19) . . yes
F33 As3 F34 89.4(2) . . yes
F33 As3 F35 90.56(19) . . yes
F33 As3 F36 90.00(19) . . yes
F34 As3 F35 89.06(19) . . yes
F34 As3 F36 88.92(19) . . yes
F35 As3 F36 177.90(17) . . yes
F41 As4 F42 88.5(2) . . yes
F41 As4 F43 179.3(2) . . yes
F41 As4 F44 88.4(3) . . yes
F41 As4 F45 88.6(2) . . yes
F41 As4 F46 89.4(2) . . yes
F42 As4 F43 91.3(2) . . yes
F42 As4 F44 176.8(2) . . yes
F42 As4 F45 90.6(2) . . yes
F42 As4 F46 90.6(2) . . yes
F43 As4 F44 91.8(3) . . yes
F43 As4 F45 90.8(2) . . yes
F43 As4 F46 91.3(2) . . yes
F44 As4 F45 89.5(2) . . yes
F44 As4 F46 89.2(2) . . yes
F45 As4 F46 177.63(19) . . yes
F51 As5 F52 91.64(19) . . yes
F51 As5 F53 179.9(2) . . yes
F51 As5 F54 91.1(2) . . yes
F51 As5 F55 92.38(19) . . yes
F51 As5 F56 91.66(19) . . yes
F52 As5 F53 88.47(19) . . yes
F52 As5 F54 177.3(2) . . yes
F52 As5 F55 90.88(19) . . yes
F52 As5 F56 90.38(19) . . yes
F53 As5 F54 88.8(2) . . yes
F53 As5 F55 87.57(19) . . yes
F53 As5 F56 88.38(19) . . yes
F54 As5 F55 89.39(19) . . yes
F54 As5 F56 89.16(19) . . yes
F55 As5 F56 175.73(19) . . yes
F61 As6 F62 90.36(19) . . yes
F61 As6 F63 179.4(2) . . yes
F61 As6 F64 91.37(19) . . yes
F61 As6 F65 91.02(19) . . yes
F61 As6 F66 90.81(19) . . yes
F62 As6 F63 89.06(19) . . yes
F62 As6 F64 178.2(2) . . yes
F62 As6 F65 89.99(19) . . yes
F62 As6 F66 89.72(19) . . yes
F63 As6 F64 89.20(19) . . yes
F63 As6 F65 89.09(19) . . yes
F63 As6 F66 89.07(19) . . yes
F64 As6 F65 90.50(19) . . yes
F64 As6 F66 89.74(19) . . yes
F65 As6 F66 178.15(19) . . yes
F16 Co1 F35 86.66(15) . . yes
F16 Co1 F65 92.43(16) . . yes
F16 Co1 F26 87.88(16) . 1_455 yes
F16 Co1 F45 175.64(16) . 1_455 yes
F16 Co1 F36 92.07(15) . 2_555 yes
F35 Co1 F65 89.14(16) . . yes
F26 Co1 F35 93.35(16) 1_455 . yes
F35 Co1 F45 89.45(15) . 1_455 yes
F35 Co1 F36 178.48(14) . 2_555 yes
F26 Co1 F65 177.50(16) 1_455 . yes
F45 Co1 F65 89.48(16) 1_455 . yes
F36 Co1 F65 91.76(16) 2_555 . yes
F26 Co1 F45 90.38(16) 1_455 1_455 yes
F26 Co1 F36 85.76(16) 1_455 2_555 yes
F36 Co1 F45 91.79(16) 2_555 1_455 yes
F46 Co2 F66 86.38(16) . . yes
F46 Co2 F56 87.54(16) . 2_655 yes
F46 Co2 F46 180.00 . 3_655 yes
F46 Co2 F66 93.62(16) . 3_655 yes
F46 Co2 F56 92.46(16) . 4_544 yes
F56 Co2 F66 87.56(16) 2_655 . yes
F46 Co2 F66 93.62(16) 3_655 . yes
F66 Co2 F66 180.00 . 3_655 yes
F56 Co2 F66 92.44(16) 4_544 . yes
F46 Co2 F56 92.46(16) 3_655 2_655 yes
F56 Co2 F66 92.44(16) 2_655 3_655 yes
F56 Co2 F56 180.00 2_655 4_544 yes
F46 Co2 F66 86.38(16) 3_655 3_655 yes
F46 Co2 F56 87.54(16) 3_655 4_544 yes
F56 Co2 F66 87.56(16) 4_544 3_655 yes
F15 Co3 F25 93.25(14) . . yes
F15 Co3 F55 91.65(16) . . yes
F15 Co3 F15 180.00 . 3_656 yes
F15 Co3 F25 86.76(14) . 3_656 yes
F15 Co3 F55 88.35(16) . 3_656 yes
F25 Co3 F55 84.82(16) . . yes
F15 Co3 F25 86.76(14) 3_656 . yes
F25 Co3 F25 180.00 . 3_656 yes
F25 Co3 F55 95.18(16) . 3_656 yes
F15 Co3 F55 88.35(16) 3_656 . yes
F25 Co3 F55 95.18(16) 3_656 . yes
F55 Co3 F55 180.00 . 3_656 yes
F15 Co3 F25 93.25(14) 3_656 3_656 yes
F15 Co3 F55 91.65(16) 3_656 3_656 yes
F25 Co3 F55 84.82(16) 3_656 3_656 yes
As1 F15 Co3 148.9(2) . . yes
As1 F16 Co1 145.3(2) . . yes
As2 F25 Co3 142.2(2) . . yes
As2 F26 Co1 148.6(2) . 1_655 yes
As3 F35 Co1 142.7(2) . . yes
As3 F36 Co1 143.8(2) . 2_545 yes
As4 F45 Co1 142.8(2) . 1_655 yes
As4 F46 Co2 145.4(2) . . yes
As5 F55 Co3 138.6(2) . . yes
As5 F56 Co2 139.8(2) . 2_645 yes
As6 F65 Co1 144.3(2) . . yes
As6 F66 Co2 145.8(2) . . yes

loop_
_geom_bond_atom_site_label_1
_geom_bond_atom_site_label_2
_geom_bond_distance
_geom_bond_site_symmetry_2
_geom_bond_publ_flag
As1 F11 1.695(4) . yes
As1 F12 1.683(4) . yes
As1 F13 1.699(4) . yes
As1 F14 1.710(4) . yes
As1 F15 1.771(4) . yes
As1 F16 1.775(4) . yes
As2 F21 1.690(5) . yes
As2 F22 1.686(5) . yes
As2 F23 1.730(4) . yes
As2 F24 1.705(4) . yes
As2 F25 1.768(3) . yes
As2 F26 1.771(3) . yes
As3 F31 1.679(4) . yes
As3 F32 1.690(4) . yes
As3 F33 1.700(4) . yes
As3 F34 1.718(4) . yes
As3 F35 1.770(3) . yes
As3 F36 1.771(3) . yes
As4 F41 1.725(5) . yes
As4 F42 1.690(4) . yes
As4 F43 1.672(5) . yes
As4 F44 1.688(5) . yes
As4 F45 1.783(4) . yes
As4 F46 1.773(4) . yes
As5 F51 1.689(4) . yes
As5 F52 1.685(4) . yes
As5 F53 1.736(4) . yes
As5 F54 1.699(4) . yes
As5 F55 1.773(4) . yes
As5 F56 1.780(4) . yes
As6 F61 1.693(4) . yes
As6 F62 1.698(4) . yes
As6 F63 1.731(4) . yes
As6 F64 1.692(4) . yes
As6 F65 1.769(4) . yes
As6 F66 1.782(4) . yes
Co1 F16 2.029(4) . yes
Co1 F35 2.043(3) . yes
Co1 F65 2.036(4) . yes
Co1 F26 2.036(3) 1_455 yes
Co1 F45 2.024(4) 1_455 yes
Co1 F36 2.036(3) 2_555 yes
Co2 F46 2.029(4) . yes
Co2 F66 2.020(4) . yes
Co2 F56 2.031(4) 2_655 yes
Co2 F46 2.029(4) 3_655 yes
Co2 F66 2.020(4) 3_655 yes
Co2 F56 2.031(4) 4_544 yes
Co3 F15 2.033(4) . yes
Co3 F25 2.054(4) . yes
Co3 F55 2.029(4) . yes
Co3 F15 2.033(4) 3_656 yes
Co3 F25 2.054(4) 3_656 yes
Co3 F55 2.029(4) 3_656 yes

loop_
_geom_torsion_atom_site_label_1
_geom_torsion_atom_site_label_2
_geom_torsion_atom_site_label_3
_geom_torsion_atom_site_label_4
_geom_torsion
_geom_torsion_site_symmetry_1
_geom_torsion_site_symmetry_3
_geom_torsion_site_symmetry_4
_geom_torsion_publ_flag
F11 As1 F15 Co3 113.7(5) . . . no
F12 As1 F15 Co3 24.1(5) . . . no
F13 As1 F15 Co3 -66.9(5) . . . no
F14 As1 F15 Co3 -156.8(5) . . . no
F11 As1 F16 Co1 -67.4(4) . . . no
F12 As1 F16 Co1 22.3(4) . . . no
F13 As1 F16 Co1 113.3(4) . . . no
F14 As1 F16 Co1 -156.8(4) . . . no
F21 As2 F25 Co3 -0.9(4) . . . no
F22 As2 F25 Co3 90.8(4) . . . no
F23 As2 F25 Co3 179.7(3) . . . no
F24 As2 F25 Co3 -91.4(4) . . . no
F21 As2 F26 Co1 -19.0(4) . . 1_655 no
F22 As2 F26 Co1 -110.6(5) . . 1_655 no
F23 As2 F26 Co1 160.4(4) . . 1_655 no
F24 As2 F26 Co1 71.6(4) . . 1_655 no
F31 As3 F35 Co1 101.4(4) . . . no
F32 As3 F35 Co1 9.6(4) . . . no
F33 As3 F35 Co1 -81.4(4) . . . no
F34 As3 F35 Co1 -170.7(4) . . . no
F31 As3 F36 Co1 -107.0(4) . . 2_545 no
F32 As3 F36 Co1 -15.2(4) . . 2_545 no
F33 As3 F36 Co1 75.7(4) . . 2_545 no
F34 As3 F36 Co1 165.1(4) . . 2_545 no
F41 As4 F45 Co1 -108.9(4) . . 1_655 no
F42 As4 F45 Co1 -20.4(4) . . 1_655 no
F43 As4 F45 Co1 70.9(4) . . 1_655 no
F44 As4 F45 Co1 162.7(4) . . 1_655 no
F41 As4 F46 Co2 79.1(4) . . . no
F42 As4 F46 Co2 -9.4(4) . . . no
F43 As4 F46 Co2 -100.7(4) . . . no
F44 As4 F46 Co2 167.5(4) . . . no
F51 As5 F55 Co3 -124.9(3) . . . no
F52 As5 F55 Co3 143.4(4) . . . no
F53 As5 F55 Co3 55.0(3) . . . no
F54 As5 F55 Co3 -33.9(4) . . . no
F51 As5 F56 Co2 38.7(3) . . 2_645 no
F52 As5 F56 Co2 130.3(3) . . 2_645 no
F53 As5 F56 Co2 -141.2(3) . . 2_645 no
F54 As5 F56 Co2 -52.4(4) . . 2_645 no
F61 As6 F65 Co1 -115.4(4) . . . no
F62 As6 F65 Co1 154.2(4) . . . no
F63 As6 F65 Co1 65.2(4) . . . no
F64 As6 F65 Co1 -24.0(4) . . . no
F61 As6 F66 Co2 53.7(4) . . . no
F62 As6 F66 Co2 144.0(4) . . . no
F63 As6 F66 Co2 -126.9(4) . . . no
F64 As6 F66 Co2 -37.7(4) . . . no
F35 Co1 F16 As1 49.9(4) . . . no
F65 Co1 F16 As1 -39.1(4) . . . no
F26 Co1 F16 As1 143.4(4) 1_455 . . no
F36 Co1 F16 As1 -131.0(4) 2_555 . . no
F16 Co1 F35 As3 -142.9(4) . . . no
F65 Co1 F35 As3 -50.4(4) . . . no
F26 Co1 F35 As3 129.4(4) 1_455 . . no
F45 Co1 F35 As3 39.0(4) 1_455 . . no
F16 Co1 F65 As6 -92.9(4) . . . no
F35 Co1 F65 As6 -179.5(4) . . . no
F45 Co1 F65 As6 91.0(4) 1_455 . . no
F36 Co1 F65 As6 -0.8(4) 2_555 . . no
F16 Co1 F26 As2 -61.3(4) . 1_455 1_455 no
F35 Co1 F26 As2 25.3(4) . 1_455 1_455 no
F35 Co1 F45 As4 137.9(4) . 1_455 1_455 no
F65 Co1 F45 As4 -133.0(4) . 1_455 1_455 no
F16 Co1 F36 As3 -30.1(4) . 2_555 2_555 no
F65 Co1 F36 As3 -122.6(4) . 2_555 2_555 no
F66 Co2 F46 As4 -44.8(4) . . . no
F56 Co2 F46 As4 42.9(4) 2_655 . . no
F66 Co2 F46 As4 135.2(4) 3_655 . . no
F56 Co2 F46 As4 -137.1(4) 4_544 . . no
F46 Co2 F66 As6 -146.9(4) . . . no
F56 Co2 F66 As6 125.5(4) 2_655 . . no
F46 Co2 F66 As6 33.2(4) 3_655 . . no
F56 Co2 F66 As6 -54.5(4) 4_544 . . no
F25 Co3 F15 As1 41.8(5) . . . no
F55 Co3 F15 As1 -43.2(5) . . . no
F25 Co3 F15 As1 -138.3(5) 3_656 . . no
F55 Co3 F15 As1 136.9(5) 3_656 . . no
F15 Co3 F25 As2 -139.2(3) . . . no
F55 Co3 F25 As2 -47.8(3) . . . no
F15 Co3 F25 As2 40.8(3) 3_656 . . no
F55 Co3 F25 As2 132.2(3) 3_656 . . no
F15 Co3 F55 As5 -91.6(4) . . . no
F25 Co3 F55 As5 175.3(4) . . . no
F15 Co3 F55 As5 88.4(4) 3_656 . . no
F25 Co3 F55 As5 -4.7(4) 3_656 . . no
